data_2220766
loop_
_publ_author_name
'Zou, Pei'
'Xie, Min-Hao'
'Luo, Shi-Neng'
'Liu, Ya-Ling'
'Shen, Yong-Jia'

_publ_section_title
;
 Methyl 3-carboxy-5-nitrobenzoate
;
_journal_coeditor_code FB2119
_journal_issue 2
_journal_name_full 'Acta Crystallographica Section E'
_journal_page_first o335
_journal_paper_doi 10.1107/S1600536809001093
_journal_volume 65
_journal_year 2009
_chemical_formula_iupac 'C9 H7 N O6'
_chemical_formula_moiety 'C9 H7 N O6'
_chemical_formula_sum 'C9 H7 N O6'
_chemical_formula_weight 225.16
_chemical_name_systematic
;
Methyl 3-carboxy-5-nitrobenzoate
;
_space_group_IT_number 14
_symmetry_cell_setting monoclinic
_symmetry_space_group_name_Hall '-P 2ybc'
_symmetry_space_group_name_H-M 'P 1 21/c 1'
_atom_sites_solution_hydrogens difmap
_atom_sites_solution_primary direct
_atom_sites_solution_secondary difmap
_audit_creation_method SHELXL-97
_cell_angle_alpha 90.00
_cell_angle_beta 91.18(3)
_cell_angle_gamma 90.00
_cell_formula_units_Z 4
_cell_length_a 7.3450(15)
_cell_length_b 8.9050(18)
_cell_length_c 14.474(3)
_cell_measurement_reflns_used 25
_cell_measurement_temperature 293(2)
_cell_measurement_theta_max 13
_cell_measurement_theta_min 10
_cell_volume 946.5(3)
_computing_cell_refinement 'CAD4 Software (Enraf--Nonius, 1989)'
_computing_data_collection 'CAD4 Software (Enraf--Nonius, 1989)'
_computing_data_reduction 'XCAD4 (Harms & Wocadlo, 1995)'
_computing_molecular_graphics 'SHELXTL (Sheldrick, 2008)'
_computing_publication_material 'SHELXL97 (Sheldrick, 2008)'
_computing_structure_refinement 'SHELXL97 (Sheldrick, 2008)'
_computing_structure_solution 'SHELXS97 (Sheldrick, 2008)'
_diffrn_ambient_temperature 293(2)
_diffrn_measured_fraction_theta_full 1.000
_diffrn_measured_fraction_theta_max 1.000
_diffrn_measurement_device_type 'Enraf--Nonius CAD-4'
_diffrn_measurement_method \w/2\q
_diffrn_radiation_monochromator graphite
_diffrn_radiation_source 'fine-focus sealed tube'
_diffrn_radiation_type MoK\a
_diffrn_radiation_wavelength 0.71073
_diffrn_reflns_av_R_equivalents 0.0211
_diffrn_reflns_av_sigmaI/netI 0.0267
_diffrn_reflns_limit_h_max 8
_diffrn_reflns_limit_h_min 0
_diffrn_reflns_limit_k_max 10
_diffrn_reflns_limit_k_min 0
_diffrn_reflns_limit_l_max 17
_diffrn_reflns_limit_l_min -17
_diffrn_reflns_number 1859
_diffrn_reflns_theta_full 25.25
_diffrn_reflns_theta_max 25.25
_diffrn_reflns_theta_min 2.69
_diffrn_standards_decay_% 1.0
_diffrn_standards_interval_count 200
_diffrn_standards_number 3
_exptl_absorpt_coefficient_mu 0.136
_exptl_absorpt_correction_T_max 0.9765
_exptl_absorpt_correction_T_min 0.9503
_exptl_absorpt_correction_type psi-scan
_exptl_absorpt_process_details '(North <i>et al.</i>, 1968)'
_exptl_crystal_colour colourless
_exptl_crystal_density_diffrn 1.580
_exptl_crystal_density_method 'not measured'
_exptl_crystal_description block
_exptl_crystal_F_000 464
_exptl_crystal_size_max 0.30
_exptl_crystal_size_mid 0.20
_exptl_crystal_size_min 0.10
_refine_diff_density_max 0.171
_refine_diff_density_min -0.134
_refine_ls_extinction_method none
_refine_ls_goodness_of_fit_ref 1.033
_refine_ls_hydrogen_treatment mixed
_refine_ls_matrix_type full
_refine_ls_number_constraints 23
_refine_ls_number_parameters 150
_refine_ls_number_reflns 1717
_refine_ls_number_restraints 0
_refine_ls_restrained_S_all 1.033
_refine_ls_R_factor_all 0.0564
_refine_ls_R_factor_gt 0.0392
_refine_ls_shift/su_max 0.000
_refine_ls_shift/su_mean 0.000
_refine_ls_structure_factor_coef Fsqd
_refine_ls_weighting_details 'calc w=1/[\s^2^(Fo^2^)+(0.057P)^2^+0.0354P] where P=(Fo^2^+2Fc^2^)/3'
_refine_ls_weighting_scheme calc
_refine_ls_wR_factor_gt 0.0969
_refine_ls_wR_factor_ref 0.1045
_reflns_number_gt 1284
_reflns_number_total 1717
_reflns_threshold_expression I>2\s(I)
_cod_data_source_file fb2119.cif
_cod_data_source_block I
_cod_depositor_comments
;
The following automatic conversions were performed:
'_symmetry_cell_setting' value 'Monoclinic' changed to 'monoclinic'
according to '/home/saulius/struct/CIF-dictionaries/cif_core.dic'
dictionary named 'cif_core.dic' version 2.4.1 from 2010-06-29.

Automatic conversion script
Id: cif_fix_enum 1527 2010-12-29 10:47:43Z saulius 

The following automatic conversions were performed:

'_symmetry_cell_setting' value 'Monoclinic' changed to 'monoclinic'
according to /home/saulius/struct/CIF-dictionaries/cif_core.dic
dictionary named 'cif_core.dic' version 2.4.1 from 2010-06-29.

Automatic conversion script
Id: cif_fix_values 1715 2011-07-08 13:25:40Z adriana 
;
_cod_original_sg_symbol_H-M 'P 21/c'
_cod_database_code 2220766
_cod_database_fobs_code 2220766

loop_
_symmetry_equiv_pos_as_xyz
'x, y, z'
'-x, y+1/2, -z+1/2'
'-x, -y, -z'
'x, -y-1/2, z-1/2'

loop_
_atom_site_type_symbol
_atom_site_label
_atom_site_fract_x
_atom_site_fract_y
_atom_site_fract_z
_atom_site_U_iso_or_equiv
_atom_site_adp_type
_atom_site_calc_flag
_atom_site_refinement_flags
_atom_site_occupancy
_atom_site_disorder_assembly
_atom_site_disorder_group
N N 1.0387(2) 0.49976(17) 0.29780(10) 0.0475(4) Uani d . 1 . .
O O1 1.30752(17) 0.20120(16) 0.64959(9) 0.0588(4) Uani d . 1 . .
C C1 1.4451(3) 0.2024(3) 0.72271(15) 0.0742(7) Uani d . 1 . .
H H1A 1.4327 0.1142 0.7602 0.111 Uiso calc R 1 . .
H H1B 1.4301 0.2902 0.7603 0.111 Uiso calc R 1 . .
H H1C 1.5638 0.2036 0.6962 0.111 Uiso calc R 1 . .
C C2 1.3171(2) 0.3110(2) 0.58767(12) 0.0442(4) Uani d . 1 . .
O O2 1.4321(2) 0.40512(19) 0.58894(10) 0.0769(5) Uani d . 1 . .
C C3 1.1649(2) 0.30531(18) 0.51817(11) 0.0375(4) Uani d . 1 . .
O O3 1.1685(2) 0.58281(18) 0.29145(11) 0.0730(5) Uani d . 1 . .
O O4 0.9140(2) 0.4969(2) 0.24169(11) 0.0832(6) Uani d . 1 . .
C C4 1.0120(2) 0.21563(18) 0.53024(11) 0.0382(4) Uani d . 1 . .
H H4A 1.0053 0.1533 0.5816 0.046 Uiso calc R 1 . .
O O5 0.70372(17) 0.03897(15) 0.54893(9) 0.0561(4) Uani d . 1 . .
C C5 0.8694(2) 0.21906(18) 0.46585(12) 0.0373(4) Uani d . 1 . .
O O6 0.57474(18) 0.13777(16) 0.42237(9) 0.0560(4) Uani d . 1 . .
H H6B 0.475(4) 0.072(3) 0.4318(19) 0.119(10) Uiso d . 1 . .
C C6 0.8793(2) 0.31082(18) 0.38850(11) 0.0380(4) Uani d . 1 . .
H H6A 0.7850 0.3131 0.3447 0.046 Uiso calc R 1 . .
C C7 1.0324(2) 0.39840(18) 0.37824(11) 0.0368(4) Uani d . 1 . .
C C8 1.1757(2) 0.39837(18) 0.44108(11) 0.0379(4) Uani d . 1 . .
H H8A 1.2771 0.4589 0.4323 0.046 Uiso calc R 1 . .
C C9 0.7057(2) 0.12519(19) 0.48049(12) 0.0396(4) Uani d . 1 . .

loop_
_atom_site_aniso_label
_atom_site_aniso_U_11
_atom_site_aniso_U_22
_atom_site_aniso_U_33
_atom_site_aniso_U_12
_atom_site_aniso_U_13
_atom_site_aniso_U_23
N 0.0515(9) 0.0492(9) 0.0419(9) -0.0049(8) -0.0003(7) 0.0054(7)
O1 0.0542(8) 0.0634(9) 0.0579(8) -0.0185(7) -0.0205(6) 0.0167(7)
C1 0.0644(13) 0.1017(19) 0.0555(13) -0.0228(13) -0.0249(11) 0.0225(13)
C2 0.0414(9) 0.0467(11) 0.0443(10) -0.0094(9) -0.0046(8) 0.0030(8)
O2 0.0626(9) 0.0911(12) 0.0759(11) -0.0421(9) -0.0269(8) 0.0280(9)
C3 0.0377(9) 0.0344(9) 0.0404(9) -0.0030(7) -0.0009(7) -0.0046(7)
O3 0.0685(10) 0.0765(10) 0.0737(10) -0.0267(8) -0.0043(8) 0.0321(8)
O4 0.0783(11) 0.1067(14) 0.0635(10) -0.0288(10) -0.0274(8) 0.0353(9)
C4 0.0408(9) 0.0331(9) 0.0407(9) -0.0040(7) -0.0017(7) -0.0005(7)
O5 0.0499(8) 0.0578(8) 0.0601(8) -0.0174(6) -0.0112(6) 0.0174(7)
C5 0.0369(8) 0.0324(9) 0.0424(9) -0.0027(7) -0.0020(7) -0.0053(7)
O6 0.0454(8) 0.0569(9) 0.0650(9) -0.0201(7) -0.0184(7) 0.0123(7)
C6 0.0396(9) 0.0369(9) 0.0373(9) -0.0014(8) -0.0049(7) -0.0040(7)
C7 0.0409(9) 0.0355(9) 0.0342(8) -0.0027(7) 0.0020(7) -0.0005(7)
C8 0.0332(8) 0.0370(9) 0.0436(10) -0.0037(7) 0.0034(7) -0.0050(8)
C9 0.0420(9) 0.0330(9) 0.0435(10) -0.0055(8) -0.0060(8) -0.0006(8)

loop_
_atom_type_symbol
_atom_type_description
_atom_type_scat_dispersion_real
_atom_type_scat_dispersion_imag
_atom_type_scat_source
C C 0.0033 0.0016 'International Tables Vol C Tables 4.2.6.8 and 6.1.1.4'
H H 0.0000 0.0000 'International Tables Vol C Tables 4.2.6.8 and 6.1.1.4'
N N 0.0061 0.0033 'International Tables Vol C Tables 4.2.6.8 and 6.1.1.4'
O O 0.0106 0.0060 'International Tables Vol C Tables 4.2.6.8 and 6.1.1.4'

loop_
_geom_angle_atom_site_label_1
_geom_angle_atom_site_label_2
_geom_angle_atom_site_label_3
_geom_angle_site_symmetry_1
_geom_angle_site_symmetry_3
_geom_angle
_geom_angle_publ_flag
O3 N O4 . . 123.18(16) ?
O3 N C7 . . 118.11(15) ?
O4 N C7 . . 118.71(15) ?
C2 O1 C1 . . 116.20(15) ?
O1 C1 H1A . . 109.5 ?
O1 C1 H1B . . 109.5 ?
H1A C1 H1B . . 109.5 ?
O1 C1 H1C . . 109.5 ?
H1A C1 H1C . . 109.5 ?
H1B C1 H1C . . 109.5 ?
O2 C2 O1 . . 123.71(17) ?
O2 C2 C3 . . 123.86(17) ?
O1 C2 C3 . . 112.41(15) ?
C4 C3 C8 . . 120.06(15) ?
C4 C3 C2 . . 122.07(15) ?
C8 C3 C2 . . 117.81(15) ?
C5 C4 C3 . . 120.18(16) ?
C5 C4 H4A . . 119.9 ?
C3 C4 H4A . . 119.9 ?
C4 C5 C6 . . 120.19(15) ?
C4 C5 C9 . . 119.62(15) ?
C6 C5 C9 . . 120.19(15) ?
C9 O6 H6B . . 115.3(17) ?
C7 C6 C5 . . 118.42(15) ?
C7 C6 H6A . . 120.8 ?
C5 C6 H6A . . 120.8 ?
C8 C7 C6 . . 122.86(15) ?
C8 C7 N . . 119.05(15) ?
C6 C7 N . . 118.05(15) ?
C7 C8 C3 . . 118.28(15) ?
C7 C8 H8A . . 120.9 ?
C3 C8 H8A . . 120.9 ?
O5 C9 O6 . . 123.82(16) ?
O5 C9 C5 . . 118.73(15) ?
O6 C9 C5 . . 117.45(15) ?

loop_
_geom_bond_atom_site_label_1
_geom_bond_atom_site_label_2
_geom_bond_site_symmetry_2
_geom_bond_distance
_geom_bond_publ_flag
N O3 . 1.211(2) ?
N O4 . 1.2122(19) ?
N C7 . 1.475(2) ?
O1 C2 . 1.329(2) ?
O1 C1 . 1.448(2) ?
C1 H1A . 0.9600 ?
C1 H1B . 0.9600 ?
C1 H1C . 0.9600 ?
C2 O2 . 1.190(2) ?
C2 C3 . 1.489(2) ?
C3 C4 . 1.393(2) ?
C3 C8 . 1.393(2) ?
C4 C5 . 1.388(2) ?
C4 H4A . 0.9300 ?
O5 C9 . 1.254(2) ?
C5 C6 . 1.389(2) ?
C5 C9 . 1.483(2) ?
O6 C9 . 1.270(2) ?
O6 H6B . 0.95(3) ?
C6 C7 . 1.379(2) ?
C6 H6A . 0.9300 ?
C7 C8 . 1.377(2) ?
C8 H8A . 0.9300 ?

loop_
_geom_hbond_atom_site_label_D
_geom_hbond_atom_site_label_H
_geom_hbond_atom_site_label_A
_geom_hbond_site_symmetry_A
_geom_hbond_distance_DH
_geom_hbond_distance_HA
_geom_hbond_distance_DA
_geom_hbond_angle_DHA
_geom_hbond_publ_flag
O6 H6B O5 3_656 0.95(3) 1.67(3) 2.6206(19) 177.9(17) yes
C8 H8A O2 3_866 0.9300 2.4800 3.406(2) 174.00 yes

loop_
_geom_torsion_atom_site_label_1
_geom_torsion_atom_site_label_2
_geom_torsion_atom_site_label_3
_geom_torsion_atom_site_label_4
_geom_torsion_site_symmetry_1
_geom_torsion_site_symmetry_2
_geom_torsion_site_symmetry_3
_geom_torsion_site_symmetry_4
_geom_torsion
_geom_torsion_publ_flag
C1 O1 C2 O2 . . . . 1.4(3) ?
C1 O1 C2 C3 . . . . -177.00(17) ?
O2 C2 C3 C4 . . . . -165.32(18) ?
O1 C2 C3 C4 . . . . 13.1(2) ?
O2 C2 C3 C8 . . . . 12.0(3) ?
O1 C2 C3 C8 . . . . -169.58(15) ?
C8 C3 C4 C5 . . . . -0.3(2) ?
C2 C3 C4 C5 . . . . 176.95(16) ?
C3 C4 C5 C6 . . . . 0.7(2) ?
C3 C4 C5 C9 . . . . -178.81(15) ?
C4 C5 C6 C7 . . . . -0.6(2) ?
C9 C5 C6 C7 . . . . 178.84(15) ?
C5 C6 C7 C8 . . . . 0.2(2) ?
C5 C6 C7 N . . . . -177.71(14) ?
O3 N C7 C8 . . . . -2.1(2) ?
O4 N C7 C8 . . . . 178.43(17) ?
O3 N C7 C6 . . . . 175.95(17) ?
O4 N C7 C6 . . . . -3.6(2) ?
C6 C7 C8 C3 . . . . 0.1(2) ?
N C7 C8 C3 . . . . 178.04(14) ?
C4 C3 C8 C7 . . . . -0.1(2) ?
C2 C3 C8 C7 . . . . -177.46(15) ?
C4 C5 C9 O5 . . . . -3.4(2) ?
C6 C5 C9 O5 . . . . 177.14(16) ?
C4 C5 C9 O6 . . . . 176.41(16) ?
C6 C5 C9 O6 . . . . -3.1(2) ?

loop_
_cod_related_entry_id
_cod_related_entry_database
_cod_related_entry_code
1 ChemSpider 67347
